data_4509008
loop_
_publ_author_name
'Hu, Xin'
'Zeng, Yong-Fei'
'Chen, Zhuo'
'Sa\~nudo, E. C.'
'Liu, Fu-Chen'
'Ribas, J.'
'Bu, Xian-He'

_publ_section_title
;
 3d&#x2212;4f Coordination Polymers Containing Alternating EE/EO Azido
 Chain Synthesized by Synergistic Coordination of Lanthanide and
 Transition Metal Ions
;
_journal_issue 1
_journal_name_full 'Crystal Growth &amp; Design'
_journal_page_first 421
_journal_paper_doi 10.1021/cg8006475
_journal_volume 9
_journal_year 2009
_chemical_formula_sum 'C30 H30 N11 Nd Ni2 O15'
_chemical_formula_weight 1046.32
_chemical_name_systematic
; 
 ? 
;
_space_group_IT_number 14
_symmetry_cell_setting monoclinic
_symmetry_space_group_name_Hall '-P 2yn'
_symmetry_space_group_name_H-M 'P 1 21/n 1'
_atom_sites_solution_hydrogens geom
_atom_sites_solution_primary direct
_atom_sites_solution_secondary difmap
_audit_creation_method SHELXL-97
_cell_angle_alpha 90.00
_cell_angle_beta 95.751(2)
_cell_angle_gamma 90.00
_cell_formula_units_Z 4
_cell_length_a 8.2193(9)
_cell_length_b 26.890(3)
_cell_length_c 16.9816(18)
_cell_measurement_reflns_used 6312
_cell_measurement_temperature 294(2)
_cell_measurement_theta_max 26.2757
_cell_measurement_theta_min 2.5723
_cell_volume 3734.3(7)
_computing_cell_refinement 'Bruker SMART'
_computing_data_collection 'Bruker SMART'
_computing_data_reduction 'Bruker SAINT'
_computing_molecular_graphics 'Bruker SHELXTL'
_computing_publication_material 'Bruker SHELXTL'
_computing_structure_refinement 'SHELXL-97 (Sheldrick, 1997)'
_computing_structure_solution 'SHELXS-97 (Sheldrick, 1990)'
_diffrn_ambient_temperature 294(2)
_diffrn_detector_area_resol_mean 9
_diffrn_measured_fraction_theta_full 0.997
_diffrn_measured_fraction_theta_max 0.997
_diffrn_measurement_device_type 'Bruker Smart APEX CCD area detector'
_diffrn_measurement_method 'phi and omega scans'
_diffrn_radiation_monochromator graphite
_diffrn_radiation_source 'fine-focus sealed tube'
_diffrn_radiation_type MoK\a
_diffrn_radiation_wavelength 0.71073
_diffrn_reflns_av_R_equivalents 0.0450
_diffrn_reflns_av_sigmaI/netI 0.0540
_diffrn_reflns_limit_h_max 9
_diffrn_reflns_limit_h_min -10
_diffrn_reflns_limit_k_max 28
_diffrn_reflns_limit_k_min -33
_diffrn_reflns_limit_l_max 18
_diffrn_reflns_limit_l_min -21
_diffrn_reflns_number 20965
_diffrn_reflns_theta_full 26.36
_diffrn_reflns_theta_max 26.36
_diffrn_reflns_theta_min 1.42
_diffrn_standards_decay_% none
_diffrn_standards_interval_count 0
_diffrn_standards_number 0
_exptl_absorpt_coefficient_mu 2.454
_exptl_absorpt_correction_T_max 0.7098
_exptl_absorpt_correction_T_min 0.5905
_exptl_absorpt_correction_type multi-scan
_exptl_crystal_colour green
_exptl_crystal_density_diffrn 1.861
_exptl_crystal_density_meas ?
_exptl_crystal_density_method 'not measured'
_exptl_crystal_description block
_exptl_crystal_F_000 2092
_exptl_crystal_size_max 0.24
_exptl_crystal_size_mid 0.19
_exptl_crystal_size_min 0.15
_refine_diff_density_max 0.773
_refine_diff_density_min -0.756
_refine_diff_density_rms 0.136
_refine_ls_extinction_method none
_refine_ls_goodness_of_fit_ref 1.068
_refine_ls_hydrogen_treatment constr
_refine_ls_matrix_type full
_refine_ls_number_parameters 532
_refine_ls_number_reflns 7608
_refine_ls_number_restraints 0
_refine_ls_restrained_S_all 1.068
_refine_ls_R_factor_all 0.0538
_refine_ls_R_factor_gt 0.0343
_refine_ls_shift/su_max 0.001
_refine_ls_shift/su_mean 0.000
_refine_ls_structure_factor_coef Fsqd
_refine_ls_weighting_details 'calc w=1/[\s^2^(Fo^2^)+(0.0362P)^2^+1.9464P] where P=(Fo^2^+2Fc^2^)/3'
_refine_ls_weighting_scheme calc
_refine_ls_wR_factor_gt 0.0789
_refine_ls_wR_factor_ref 0.0863
_reflns_number_gt 5823
_reflns_number_total 7608
_reflns_threshold_expression >2sigma(I)
_cod_data_source_file cg8006475sup1.cif
_cod_data_source_block 2
_cod_depositor_comments
;
The following automatic conversions were performed:

'_exptl_crystal_density_meas' value 'NONE' was changed to '?' - the
value is perceived as not measured.

Automatic conversion script
Id: cif_fix_values 3008 2015-01-20 13:52:24Z robertas 
;
_cod_original_cell_volume 3734.4(7)
_cod_original_sg_symbol_H-M P2(1)/n
_cod_original_formula_sum 'C30 H30 N11 Nd1 Ni2 O15'
_cod_database_code 4509008

loop_
_symmetry_equiv_pos_as_xyz
'x, y, z'
'-x+1/2, y+1/2, -z+1/2'
'-x, -y, -z'
'x-1/2, -y-1/2, z-1/2'

loop_
_atom_site_label
_atom_site_type_symbol
_atom_site_fract_x
_atom_site_fract_y
_atom_site_fract_z
_atom_site_U_iso_or_equiv
_atom_site_adp_type
_atom_site_occupancy
_atom_site_symmetry_multiplicity
_atom_site_calc_flag
_atom_site_refinement_flags
Nd1 Nd 0.23442(2) 0.064402(8) 0.495435(12) 0.01213(7) Uani 1 1 d .
O1W O 0.2473(3) -0.03112(12) 0.5001(2) 0.0313(8) Uani 1 1 d .
O1 O 0.2673(3) 0.12717(10) 0.36706(18) 0.0221(7) Uani 1 1 d .
O2 O 0.4299(3) 0.13210(11) 0.47846(18) 0.0255(7) Uani 1 1 d .
O2W O -0.6465(3) 0.17834(11) 0.74500(18) 0.0238(7) Uani 1 1 d .
O3W O -0.4089(4) 0.31821(11) 0.74067(18) 0.0286(7) Uani 1 1 d .
O3 O -0.0460(4) 0.16920(13) 1.09396(19) 0.0409(9) Uani 1 1 d .
O4W O -0.8665(6) 0.15679(16) 0.8533(3) 0.0824(16) Uani 1 1 d .
O4 O -0.1483(3) 0.24069(11) 1.13503(16) 0.0198(6) Uani 1 1 d .
O5 O 1.0415(4) 0.03957(11) 1.38871(18) 0.0257(7) Uani 1 1 d .
O5W O -0.2791(6) 0.31482(19) 0.5067(3) 0.0862(17) Uani 1 1 d .
O6 O 0.9269(4) -0.03422(11) 1.40317(17) 0.0242(7) Uani 1 1 d .
O7 O 0.5569(3) -0.03032(11) 0.58397(17) 0.0222(7) Uani 1 1 d .
O8 O 0.4517(3) 0.04539(11) 0.59509(17) 0.0234(7) Uani 1 1 d .
O9 O -0.0020(3) 0.12077(12) 0.50698(18) 0.0278(7) Uani 1 1 d .
O10 O 0.1846(3) 0.13835(11) 0.60659(19) 0.0243(7) Uani 1 1 d .
N1 N 0.7766(4) 0.21736(13) 0.2968(2) 0.0196(8) Uani 1 1 d .
N2 N -0.4007(4) 0.23359(13) 0.8563(2) 0.0179(8) Uani 1 1 d .
N3 N 0.7695(4) 0.00446(14) 1.1175(2) 0.0256(9) Uani 1 1 d .
N4 N 0.6609(4) 0.00516(13) 0.8714(2) 0.0212(8) Uani 1 1 d .
N5 N -0.3356(4) 0.21445(13) 0.6879(2) 0.0189(8) Uani 1 1 d .
N6 N 0.8600(5) 0.06132(14) 0.9798(2) 0.0295(9) Uani 1 1 d .
N7 N 1.0016(5) 0.05797(12) 0.9974(2) 0.0228(8) Uani 1 1 d .
N8 N 1.1435(5) 0.05657(14) 1.0155(2) 0.0309(10) Uani 1 1 d .
N9 N 0.4964(4) 0.05064(13) 1.0022(2) 0.0226(8) Uani 1 1 d .
N10 N 0.5011(4) 0.08851(15) 1.0390(2) 0.0281(9) Uani 1 1 d .
N11 N 0.5056(6) 0.12473(17) 1.0747(3) 0.0526(14) Uani 1 1 d .
C1 C 0.6877(5) 0.18129(17) 0.2587(3) 0.0268(11) Uani 1 1 d .
H1B H 0.7131 0.1720 0.2086 0.032 Uiso 1 1 calc R
C2 C 0.5603(6) 0.15727(17) 0.2901(3) 0.0294(11) Uani 1 1 d .
H2A H 0.4993 0.1334 0.2605 0.035 Uiso 1 1 calc R
C3 C 0.5237(5) 0.16887(15) 0.3660(3) 0.0190(9) Uani 1 1 d .
C4 C 0.6163(5) 0.20633(16) 0.4053(3) 0.0233(10) Uani 1 1 d .
H4A H 0.5967 0.2155 0.4562 0.028 Uiso 1 1 calc R
C5 C 0.7361(5) 0.22958(16) 0.3687(3) 0.0226(10) Uani 1 1 d .
H5A H 0.7929 0.2554 0.3954 0.027 Uiso 1 1 calc R
C6 C 0.3978(5) 0.14091(15) 0.4064(3) 0.0200(9) Uani 1 1 d .
C7 C -0.3774(5) 0.26949(15) 0.9120(3) 0.0187(9) Uani 1 1 d .
H7A H -0.4216 0.3008 0.9003 0.022 Uiso 1 1 calc R
C8 C -0.2919(5) 0.26242(16) 0.9852(2) 0.0207(9) Uani 1 1 d .
H8A H -0.2801 0.2883 1.0216 0.025 Uiso 1 1 calc R
C9 C -0.2237(5) 0.21628(15) 1.0040(2) 0.0193(9) Uani 1 1 d .
C10 C -0.2461(5) 0.17916(16) 0.9472(3) 0.0249(10) Uani 1 1 d .
H10A H -0.2023 0.1477 0.9575 0.030 Uiso 1 1 calc R
C11 C -0.3340(5) 0.18917(16) 0.8747(3) 0.0247(10) Uani 1 1 d .
H11A H -0.3472 0.1638 0.8373 0.030 Uiso 1 1 calc R
C12 C -0.1298(5) 0.20759(16) 1.0846(3) 0.0198(9) Uani 1 1 d .
C13 C 0.8168(6) 0.04636(17) 1.1559(3) 0.0289(11) Uani 1 1 d .
H13A H 0.8076 0.0762 1.1283 0.035 Uiso 1 1 calc R
C14 C 0.8783(6) 0.04729(17) 1.2343(3) 0.0270(11) Uani 1 1 d .
H14A H 0.9103 0.0773 1.2584 0.032 Uiso 1 1 calc R
C15 C 0.8924(5) 0.00363(16) 1.2770(3) 0.0189(9) Uani 1 1 d .
C16 C 0.8423(6) -0.03954(18) 1.2379(3) 0.0333(12) Uani 1 1 d .
H16A H 0.8480 -0.0698 1.2646 0.040 Uiso 1 1 calc R
C17 C 0.7838(6) -0.03767(18) 1.1590(3) 0.0330(12) Uani 1 1 d .
H17A H 0.7527 -0.0673 1.1335 0.040 Uiso 1 1 calc R
C18 C 0.9592(5) 0.00299(15) 1.3630(2) 0.0160(9) Uani 1 1 d .
C19 C 0.6082(6) 0.04741(18) 0.8346(3) 0.0296(11) Uani 1 1 d .
H19A H 0.5966 0.0756 0.8653 0.036 Uiso 1 1 calc R
C20 C 0.5712(6) 0.05106(17) 0.7549(3) 0.0275(11) Uani 1 1 d .
H20A H 0.5339 0.0809 0.7320 0.033 Uiso 1 1 calc R
C21 C 0.5903(5) 0.00913(15) 0.7084(2) 0.0179(9) Uani 1 1 d .
C22 C 0.6549(5) -0.03287(17) 0.7453(3) 0.0239(10) Uani 1 1 d .
H22A H 0.6751 -0.0608 0.7156 0.029 Uiso 1 1 calc R
C23 C 0.6896(5) -0.03358(17) 0.8262(3) 0.0254(10) Uani 1 1 d .
H23A H 0.7347 -0.0622 0.8501 0.030 Uiso 1 1 calc R
C24 C 0.5302(5) 0.00840(15) 0.6220(2) 0.0168(9) Uani 1 1 d .
C25 C -0.1793(5) 0.22818(17) 0.7021(3) 0.0288(11) Uani 1 1 d .
H25A H -0.1536 0.2541 0.7374 0.035 Uiso 1 1 calc R
C26 C -0.0537(5) 0.20581(17) 0.6668(3) 0.0278(11) Uani 1 1 d .
H26A H 0.0538 0.2163 0.6787 0.033 Uiso 1 1 calc R
C27 C -0.0907(5) 0.16758(15) 0.6134(2) 0.0183(9) Uani 1 1 d .
C28 C -0.2522(5) 0.15451(17) 0.5969(3) 0.0264(11) Uani 1 1 d .
H28A H -0.2819 0.1296 0.5603 0.032 Uiso 1 1 calc R
C29 C -0.3695(5) 0.17862(17) 0.6349(3) 0.0254(10) Uani 1 1 d .
H29A H -0.4782 0.1694 0.6229 0.030 Uiso 1 1 calc R
C30 C 0.0401(5) 0.14068(15) 0.5727(3) 0.0203(9) Uani 1 1 d .
Ni1 Ni -0.52567(6) 0.24865(2) 0.74504(3) 0.01497(12) Uani 1 1 d .
Ni2 Ni 0.69723(6) 0.00267(2) 0.99425(3) 0.01948(13) Uani 1 1 d .

loop_
_atom_site_aniso_label
_atom_site_aniso_U_11
_atom_site_aniso_U_22
_atom_site_aniso_U_33
_atom_site_aniso_U_23
_atom_site_aniso_U_13
_atom_site_aniso_U_12
Nd1 0.01220(11) 0.01344(12) 0.01073(11) -0.00041(10) 0.00113(8) -0.00005(9)
O1W 0.0218(16) 0.0204(16) 0.051(2) -0.0046(16) -0.0003(15) -0.0006(13)
O1 0.0197(15) 0.0188(16) 0.0277(18) -0.0013(14) 0.0016(13) -0.0040(13)
O2 0.0300(17) 0.0289(18) 0.0183(17) 0.0012(14) 0.0055(13) -0.0114(14)
O2W 0.0251(16) 0.0195(17) 0.0262(18) -0.0012(14) -0.0009(13) 0.0002(13)
O3W 0.0387(18) 0.0228(17) 0.0229(18) 0.0025(14) -0.0034(14) -0.0070(14)
O3 0.058(2) 0.037(2) 0.0236(19) -0.0073(16) -0.0146(16) 0.0250(18)
O4W 0.109(4) 0.052(3) 0.095(4) -0.004(3) 0.055(3) -0.013(3)
O4 0.0253(16) 0.0225(17) 0.0112(15) -0.0009(13) 0.0003(12) -0.0003(13)
O5 0.0309(17) 0.0252(18) 0.0188(17) -0.0024(14) -0.0087(13) -0.0103(14)
O5W 0.100(4) 0.081(4) 0.082(4) -0.039(3) 0.034(3) -0.039(3)
O6 0.0327(17) 0.0230(17) 0.0179(17) 0.0014(14) 0.0077(13) -0.0072(14)
O7 0.0272(16) 0.0262(17) 0.0131(16) -0.0021(14) 0.0006(12) 0.0076(13)
O8 0.0284(16) 0.0233(17) 0.0168(16) -0.0025(13) -0.0057(13) 0.0095(13)
O9 0.0296(17) 0.0320(18) 0.0229(18) -0.0043(15) 0.0072(13) 0.0125(15)
O10 0.0162(15) 0.0236(17) 0.0339(19) -0.0020(14) 0.0064(13) 0.0017(12)
N1 0.0199(18) 0.021(2) 0.018(2) -0.0006(16) 0.0024(15) -0.0040(15)
N2 0.0206(18) 0.019(2) 0.0133(19) -0.0029(15) -0.0022(14) 0.0036(15)
N3 0.031(2) 0.025(2) 0.020(2) -0.0001(17) -0.0052(16) 0.0008(17)
N4 0.031(2) 0.018(2) 0.0141(19) -0.0021(15) -0.0013(15) 0.0008(16)
N5 0.0177(18) 0.025(2) 0.0136(19) -0.0027(16) 0.0003(14) 0.0052(15)
N6 0.023(2) 0.029(2) 0.036(2) 0.0007(19) -0.0043(17) 0.0025(17)
N7 0.036(2) 0.014(2) 0.017(2) 0.0006(16) -0.0012(16) 0.0028(17)
N8 0.025(2) 0.027(2) 0.038(2) -0.0046(19) -0.0081(18) 0.0067(17)
N9 0.026(2) 0.020(2) 0.021(2) -0.0027(16) -0.0017(16) 0.0022(16)
N10 0.026(2) 0.027(2) 0.031(2) -0.001(2) 0.0020(17) 0.0020(17)
N11 0.055(3) 0.029(3) 0.074(4) -0.025(3) 0.009(3) 0.000(2)
C1 0.035(3) 0.029(3) 0.018(2) -0.002(2) 0.0120(19) -0.012(2)
C2 0.038(3) 0.028(3) 0.023(3) -0.007(2) 0.005(2) -0.016(2)
C3 0.020(2) 0.017(2) 0.020(2) 0.0031(18) 0.0049(17) -0.0049(17)
C4 0.028(2) 0.025(2) 0.019(2) -0.0032(19) 0.0077(19) -0.0047(19)
C5 0.024(2) 0.022(2) 0.021(2) -0.0061(19) 0.0035(18) -0.0073(19)
C6 0.024(2) 0.012(2) 0.025(3) -0.0013(19) 0.0080(19) -0.0020(17)
C7 0.027(2) 0.011(2) 0.017(2) -0.0022(17) -0.0002(18) 0.0029(17)
C8 0.026(2) 0.020(2) 0.016(2) -0.0019(19) 0.0013(18) 0.0034(18)
C9 0.023(2) 0.021(2) 0.014(2) 0.0002(19) 0.0018(17) 0.0026(18)
C10 0.039(3) 0.015(2) 0.019(2) 0.0001(19) -0.004(2) 0.007(2)
C11 0.034(3) 0.018(2) 0.020(2) -0.0019(19) -0.0068(19) 0.007(2)
C12 0.022(2) 0.022(2) 0.015(2) 0.0031(19) -0.0003(17) -0.0034(18)
C13 0.046(3) 0.017(2) 0.021(3) 0.000(2) -0.008(2) 0.002(2)
C14 0.039(3) 0.019(2) 0.021(3) -0.001(2) -0.005(2) -0.004(2)
C15 0.018(2) 0.018(2) 0.019(2) 0.0005(19) -0.0034(17) -0.0068(17)
C16 0.055(3) 0.022(3) 0.020(3) 0.005(2) -0.009(2) -0.012(2)
C17 0.052(3) 0.021(3) 0.024(3) -0.002(2) -0.009(2) -0.013(2)
C18 0.016(2) 0.015(2) 0.016(2) -0.0008(18) 0.0016(16) -0.0030(17)
C19 0.048(3) 0.025(3) 0.016(2) -0.005(2) 0.001(2) 0.009(2)
C20 0.044(3) 0.022(3) 0.017(2) 0.0002(19) 0.001(2) 0.009(2)
C21 0.018(2) 0.019(2) 0.018(2) -0.0003(18) 0.0031(17) 0.0001(17)
C22 0.035(3) 0.021(2) 0.015(2) -0.0029(19) -0.0010(19) 0.004(2)
C23 0.038(3) 0.017(2) 0.020(2) -0.0003(19) 0.000(2) 0.006(2)
C24 0.016(2) 0.020(2) 0.014(2) 0.0005(18) 0.0016(16) 0.0031(17)
C25 0.022(2) 0.030(3) 0.034(3) -0.018(2) -0.002(2) 0.001(2)
C26 0.016(2) 0.030(3) 0.036(3) -0.014(2) 0.0000(19) 0.0013(19)
C27 0.019(2) 0.019(2) 0.017(2) -0.0026(18) 0.0038(17) 0.0030(17)
C28 0.023(2) 0.030(3) 0.026(3) -0.010(2) 0.0016(19) 0.002(2)
C29 0.018(2) 0.032(3) 0.026(3) -0.013(2) 0.0035(18) -0.0027(19)
C30 0.027(2) 0.014(2) 0.021(2) 0.0012(19) 0.0090(19) 0.0035(18)
Ni1 0.0164(3) 0.0176(3) 0.0106(3) -0.0022(2) -0.0002(2) 0.0039(2)
Ni2 0.0226(3) 0.0208(3) 0.0138(3) -0.0017(2) -0.0044(2) 0.0029(2)

loop_
_atom_type_symbol
_atom_type_description
_atom_type_scat_dispersion_real
_atom_type_scat_dispersion_imag
_atom_type_scat_source
C C 0.0033 0.0016 'International Tables Vol C Tables 4.2.6.8 and 6.1.1.4'
H H 0.0000 0.0000 'International Tables Vol C Tables 4.2.6.8 and 6.1.1.4'
N N 0.0061 0.0033 'International Tables Vol C Tables 4.2.6.8 and 6.1.1.4'
O O 0.0106 0.0060 'International Tables Vol C Tables 4.2.6.8 and 6.1.1.4'
Ni Ni 0.3393 1.1124 'International Tables Vol C Tables 4.2.6.8 and 6.1.1.4'
Nd Nd -0.1943 3.0179 'International Tables Vol C Tables 4.2.6.8 and 6.1.1.4'

loop_
_geom_angle_atom_site_label_1
_geom_angle_atom_site_label_2
_geom_angle_atom_site_label_3
_geom_angle
_geom_angle_site_symmetry_1
_geom_angle_site_symmetry_3
O5 Nd1 O8 150.77(11) 1_454 .
O5 Nd1 O6 94.42(10) 1_454 3_657
O8 Nd1 O6 81.26(10) . 3_657
O5 Nd1 O7 85.77(10) 1_454 3_656
O8 Nd1 O7 78.23(10) . 3_656
O6 Nd1 O7 136.65(10) 3_657 3_656
O5 Nd1 O2 120.70(10) 1_454 .
O8 Nd1 O2 77.93(10) . .
O6 Nd1 O2 137.93(10) 3_657 .
O7 Nd1 O2 73.31(10) 3_656 .
O5 Nd1 O9 76.40(10) 1_454 .
O8 Nd1 O9 127.51(10) . .
O6 Nd1 O9 70.11(10) 3_657 .
O7 Nd1 O9 149.59(10) 3_656 .
O2 Nd1 O9 94.75(10) . .
O5 Nd1 O1W 76.45(10) 1_454 .
O8 Nd1 O1W 74.86(10) . .
O6 Nd1 O1W 70.51(10) 3_657 .
O7 Nd1 O1W 67.44(10) 3_656 .
O2 Nd1 O1W 135.74(10) . .
O9 Nd1 O1W 129.51(10) . .
O5 Nd1 O1 71.60(9) 1_454 .
O8 Nd1 O1 123.94(9) . .
O6 Nd1 O1 149.61(9) 3_657 .
O7 Nd1 O1 70.74(9) 3_656 .
O2 Nd1 O1 49.20(9) . .
O9 Nd1 O1 80.26(9) . .
O1W Nd1 O1 128.40(10) . .
O5 Nd1 O10 125.52(10) 1_454 .
O8 Nd1 O10 79.86(9) . .
O6 Nd1 O10 68.31(9) 3_657 .
O7 Nd1 O10 142.23(9) 3_656 .
O2 Nd1 O10 72.26(9) . .
O9 Nd1 O10 49.15(9) . .
O1W Nd1 O10 134.18(10) . .
O1 Nd1 O10 97.42(9) . .
O5 Nd1 C6 96.19(11) 1_454 .
O8 Nd1 C6 99.53(11) . .
O6 Nd1 C6 155.32(11) 3_657 .
O7 Nd1 C6 66.52(11) 3_656 .
O2 Nd1 C6 24.58(11) . .
O9 Nd1 C6 90.85(11) . .
O1W Nd1 C6 133.77(11) . .
O1 Nd1 C6 25.13(10) . .
O10 Nd1 C6 87.44(10) . .
O5 Nd1 C30 100.52(11) 1_454 .
O8 Nd1 C30 103.33(11) . .
O6 Nd1 C30 63.99(11) 3_657 .
O7 Nd1 C30 158.39(11) 3_656 .
O2 Nd1 C30 85.84(11) . .
O9 Nd1 C30 24.44(11) . .
O1W Nd1 C30 134.06(10) . .
O1 Nd1 C30 91.48(10) . .
O10 Nd1 C30 25.07(10) . .
C6 Nd1 C30 92.14(11) . .
C6 O1 Nd1 84.7(2) . .
C6 O2 Nd1 100.3(2) . .
C12 O4 Ni1 129.7(3) . 4_666
C18 O5 Nd1 141.6(3) . 1_656
C18 O6 Nd1 144.7(3) . 3_657
C24 O7 Nd1 139.2(3) . 3_656
C24 O8 Nd1 138.8(3) . .
C30 O9 Nd1 100.5(2) . .
C30 O10 Nd1 85.6(2) . .
C5 N1 C1 116.4(4) . .
C5 N1 Ni1 122.8(3) . 4_765
C1 N1 Ni1 120.8(3) . 4_765
C11 N2 C7 116.6(4) . .
C11 N2 Ni1 122.4(3) . .
C7 N2 Ni1 121.0(3) . .
C17 N3 C13 116.8(4) . .
C17 N3 Ni2 120.3(3) . .
C13 N3 Ni2 122.6(3) . .
C23 N4 C19 117.4(4) . .
C23 N4 Ni2 122.6(3) . .
C19 N4 Ni2 120.0(3) . .
C29 N5 C25 117.1(4) . .
C29 N5 Ni1 120.5(3) . .
C25 N5 Ni1 122.4(3) . .
N7 N6 Ni2 122.6(3) . .
N8 N7 N6 177.4(4) . .
N7 N8 Ni2 128.3(3) . 3_757
N10 N9 Ni2 124.8(3) . .
N10 N9 Ni2 122.7(3) . 3_657
Ni2 N9 Ni2 100.39(15) . 3_657
N11 N10 N9 179.6(5) . .
N1 C1 C2 123.3(4) . .
N1 C1 H1B 118.4 . .
C2 C1 H1B 118.4 . .
C1 C2 C3 119.7(4) . .
C1 C2 H2A 120.1 . .
C3 C2 H2A 120.1 . .
C2 C3 C4 116.7(4) . .
C2 C3 C6 122.4(4) . .
C4 C3 C6 120.9(4) . .
C5 C4 C3 119.8(4) . .
C5 C4 H4A 120.1 . .
C3 C4 H4A 120.1 . .
N1 C5 C4 123.9(4) . .
N1 C5 H5A 118.0 . .
C4 C5 H5A 118.0 . .
O2 C6 O1 123.2(4) . .
O2 C6 C3 117.1(4) . .
O1 C6 C3 119.6(4) . .
O2 C6 Nd1 55.1(2) . .
O1 C6 Nd1 70.2(2) . .
C3 C6 Nd1 162.4(3) . .
N2 C7 C8 123.8(4) . .
N2 C7 H7A 118.1 . .
C8 C7 H7A 118.1 . .
C7 C8 C9 119.3(4) . .
C7 C8 H8A 120.4 . .
C9 C8 H8A 120.4 . .
C8 C9 C10 117.5(4) . .
C8 C9 C12 120.1(4) . .
C10 C9 C12 122.4(4) . .
C9 C10 C11 119.8(4) . .
C9 C10 H10A 120.1 . .
C11 C10 H10A 120.1 . .
N2 C11 C10 123.0(4) . .
N2 C11 H11A 118.5 . .
C10 C11 H11A 118.5 . .
O3 C12 O4 127.3(4) . .
O3 C12 C9 117.9(4) . .
O4 C12 C9 114.9(4) . .
N3 C13 C14 123.2(4) . .
N3 C13 H13A 118.4 . .
C14 C13 H13A 118.4 . .
C13 C14 C15 119.7(4) . .
C13 C14 H14A 120.1 . .
C15 C14 H14A 120.1 . .
C16 C15 C14 117.3(4) . .
C16 C15 C18 121.2(4) . .
C14 C15 C18 121.4(4) . .
C17 C16 C15 119.7(4) . .
C17 C16 H16A 120.2 . .
C15 C16 H16A 120.2 . .
N3 C17 C16 123.3(4) . .
N3 C17 H17A 118.4 . .
C16 C17 H17A 118.4 . .
O5 C18 O6 125.2(4) . .
O5 C18 C15 117.5(4) . .
O6 C18 C15 117.3(4) . .
N4 C19 C20 123.5(4) . .
N4 C19 H19A 118.2 . .
C20 C19 H19A 118.2 . .
C19 C20 C21 118.6(4) . .
C19 C20 H20A 120.7 . .
C21 C20 H20A 120.7 . .
C22 C21 C20 117.8(4) . .
C22 C21 C24 120.6(4) . .
C20 C21 C24 121.3(4) . .
C21 C22 C23 120.0(4) . .
C21 C22 H22A 120.0 . .
C23 C22 H22A 120.0 . .
N4 C23 C22 122.4(4) . .
N4 C23 H23A 118.8 . .
C22 C23 H23A 118.8 . .
O8 C24 O7 125.7(4) . .
O8 C24 C21 117.1(4) . .
O7 C24 C21 117.1(4) . .
N5 C25 C26 123.3(4) . .
N5 C25 H25A 118.4 . .
C26 C25 H25A 118.4 . .
C25 C26 C27 118.9(4) . .
C25 C26 H26A 120.6 . .
C27 C26 H26A 120.6 . .
C28 C27 C26 117.9(4) . .
C28 C27 C30 119.9(4) . .
C26 C27 C30 122.2(4) . .
C27 C28 C29 119.4(4) . .
C27 C28 H28A 120.3 . .
C29 C28 H28A 120.3 . .
N5 C29 C28 123.4(4) . .
N5 C29 H29A 118.3 . .
C28 C29 H29A 118.3 . .
O9 C30 O10 123.0(4) . .
O9 C30 C27 117.6(4) . .
O10 C30 C27 119.4(4) . .
O9 C30 Nd1 55.1(2) . .
O10 C30 Nd1 69.4(2) . .
C27 C30 Nd1 164.2(3) . .
O4 Ni1 N2 176.89(12) 4_565 .
O4 Ni1 O3W 91.59(12) 4_565 .
N2 Ni1 O3W 91.11(13) . .
O4 Ni1 N5 87.77(12) 4_565 .
N2 Ni1 N5 90.66(13) . .
O3W Ni1 N5 90.56(13) . .
O4 Ni1 N1 89.46(12) 4_565 4_466
N2 Ni1 N1 92.07(13) . 4_466
O3W Ni1 N1 90.15(13) . 4_466
N5 Ni1 N1 177.16(13) . 4_466
O4 Ni1 O2W 86.41(11) 4_565 .
N2 Ni1 O2W 90.87(12) . .
O3W Ni1 O2W 177.94(12) . .
N5 Ni1 O2W 88.85(12) . .
N1 Ni1 O2W 90.35(12) 4_466 .
N4 Ni2 N8 88.45(15) . 3_757
N4 Ni2 N6 83.53(15) . .
N8 Ni2 N6 98.79(15) 3_757 .
N4 Ni2 N9 90.57(14) . .
N8 Ni2 N9 167.55(15) 3_757 .
N6 Ni2 N9 93.43(14) . .
N4 Ni2 N3 171.41(14) . .
N8 Ni2 N3 88.83(15) 3_757 .
N6 Ni2 N3 88.83(15) . .
N9 Ni2 N3 93.82(14) . .
N4 Ni2 N9 91.00(14) . 3_657
N8 Ni2 N9 88.00(15) 3_757 3_657
N6 Ni2 N9 171.13(14) . 3_657
N9 Ni2 N9 79.61(15) . 3_657
N3 Ni2 N9 97.06(14) . 3_657

loop_
_geom_bond_atom_site_label_1
_geom_bond_atom_site_label_2
_geom_bond_distance
_geom_bond_site_symmetry_2
Nd1 O5 2.381(3) 1_454
Nd1 O8 2.390(3) .
Nd1 O6 2.416(3) 3_657
Nd1 O7 2.462(3) 3_656
Nd1 O2 2.464(3) .
Nd1 O9 2.488(3) .
Nd1 O1W 2.572(3) .
Nd1 O1 2.792(3) .
Nd1 O10 2.800(3) .
Nd1 C6 2.955(4) .
Nd1 C30 2.983(4) .
O1 C6 1.261(5) .
O2 C6 1.249(5) .
O2W Ni1 2.136(3) .
O3W Ni1 2.107(3) .
O3 C12 1.243(5) .
O4 C12 1.255(5) .
O4 Ni1 2.052(3) 4_666
O5 C18 1.247(5) .
O5 Nd1 2.381(3) 1_656
O6 C18 1.254(5) .
O6 Nd1 2.416(3) 3_657
O7 C24 1.256(5) .
O7 Nd1 2.462(3) 3_656
O8 C24 1.247(5) .
O9 C30 1.255(5) .
O10 C30 1.268(5) .
N1 C5 1.338(5) .
N1 C1 1.341(5) .
N1 Ni1 2.130(3) 4_765
N2 C11 1.338(5) .
N2 C7 1.352(5) .
N2 Ni1 2.097(3) .
N3 C17 1.333(6) .
N3 C13 1.340(5) .
N3 Ni2 2.118(4) .
N4 C23 1.330(5) .
N4 C19 1.347(5) .
N4 Ni2 2.078(4) .
N5 C29 1.329(5) .
N5 C25 1.335(5) .
N5 Ni1 2.129(3) .
N6 N7 1.176(5) .
N6 Ni2 2.099(4) .
N7 N8 1.177(5) .
N8 Ni2 2.079(4) 3_757
N9 N10 1.193(5) .
N9 Ni2 2.110(4) .
N9 Ni2 2.147(4) 3_657
N10 N11 1.146(5) .
C1 C2 1.383(6) .
C1 H1B 0.9300 .
C2 C3 1.387(6) .
C2 H2A 0.9300 .
C3 C4 1.392(6) .
C3 C6 1.499(5) .
C4 C5 1.367(6) .
C4 H4A 0.9300 .
C5 H5A 0.9300 .
C7 C8 1.378(6) .
C7 H7A 0.9300 .
C8 C9 1.385(6) .
C8 H8A 0.9300 .
C9 C10 1.388(6) .
C9 C12 1.520(6) .
C10 C11 1.389(6) .
C10 H10A 0.9300 .
C11 H11A 0.9300 .
C13 C14 1.376(6) .
C13 H13A 0.9300 .
C14 C15 1.378(6) .
C14 H14A 0.9300 .
C15 C16 1.380(6) .
C15 C18 1.509(6) .
C16 C17 1.378(6) .
C16 H16A 0.9300 .
C17 H17A 0.9300 .
C19 C20 1.360(6) .
C19 H19A 0.9300 .
C20 C21 1.395(6) .
C20 H20A 0.9300 .
C21 C22 1.372(6) .
C21 C24 1.501(6) .
C22 C23 1.375(6) .
C22 H22A 0.9300 .
C23 H23A 0.9300 .
C25 C26 1.382(6) .
C25 H25A 0.9300 .
C26 C27 1.384(6) .
C26 H26A 0.9300 .
C27 C28 1.375(6) .
C27 C30 1.519(6) .
C28 C29 1.376(6) .
C28 H28A 0.9300 .
C29 H29A 0.9300 .
Ni1 O4 2.052(3) 4_565
Ni1 N1 2.130(3) 4_466
Ni2 N8 2.079(4) 3_757
Ni2 N9 2.147(4) 3_657

loop_
_geom_torsion_atom_site_label_1
_geom_torsion_atom_site_label_2
_geom_torsion_atom_site_label_3
_geom_torsion_atom_site_label_4
_geom_torsion
_geom_torsion_site_symmetry_1
_geom_torsion_site_symmetry_4
O5 Nd1 O1 C6 -167.5(3) 1_454 .
O8 Nd1 O1 C6 -15.3(3) . .
O6 Nd1 O1 C6 126.5(3) 3_657 .
O7 Nd1 O1 C6 -75.6(2) 3_656 .
O2 Nd1 O1 C6 8.7(2) . .
O9 Nd1 O1 C6 113.7(2) . .
O1W Nd1 O1 C6 -112.9(2) . .
O10 Nd1 O1 C6 67.4(2) . .
C30 Nd1 O1 C6 91.9(2) . .
O5 Nd1 O2 C6 -4.6(3) 1_454 .
O8 Nd1 O2 C6 151.0(3) . .
O6 Nd1 O2 C6 -147.0(2) 3_657 .
O7 Nd1 O2 C6 69.8(3) 3_656 .
O9 Nd1 O2 C6 -81.6(3) . .
O1W Nd1 O2 C6 98.0(3) . .
O1 Nd1 O2 C6 -8.8(2) . .
O10 Nd1 O2 C6 -125.9(3) . .
C30 Nd1 O2 C6 -104.4(3) . .
O5 Nd1 O8 C24 -3.5(5) 1_454 .
O6 Nd1 O8 C24 79.9(4) 3_657 .
O7 Nd1 O8 C24 -61.7(4) 3_656 .
O2 Nd1 O8 C24 -136.9(4) . .
O9 Nd1 O8 C24 136.4(4) . .
O1W Nd1 O8 C24 7.9(4) . .
O1 Nd1 O8 C24 -118.5(4) . .
O10 Nd1 O8 C24 149.3(4) . .
C6 Nd1 O8 C24 -125.1(4) . .
C30 Nd1 O8 C24 140.4(4) . .
O5 Nd1 O9 C30 170.5(3) 1_454 .
O8 Nd1 O9 C30 9.4(3) . .
O6 Nd1 O9 C30 70.7(3) 3_657 .
O7 Nd1 O9 C30 -133.7(3) 3_656 .
O2 Nd1 O9 C30 -69.0(3) . .
O1W Nd1 O9 C30 111.3(3) . .
O1 Nd1 O9 C30 -116.2(3) . .
O10 Nd1 O9 C30 -7.4(2) . .
C6 Nd1 O9 C30 -93.3(3) . .
O5 Nd1 O10 C30 4.8(3) 1_454 .
O8 Nd1 O10 C30 -159.3(2) . .
O6 Nd1 O10 C30 -74.7(2) 3_657 .
O7 Nd1 O10 C30 145.4(2) 3_656 .
O2 Nd1 O10 C30 120.3(3) . .
O9 Nd1 O10 C30 7.2(2) . .
O1W Nd1 O10 C30 -102.2(3) . .
O1 Nd1 O10 C30 77.5(2) . .
C6 Nd1 O10 C30 100.6(2) . .
Ni2 N6 N7 N8 -153(10) . .
N6 N7 N8 Ni2 -170(10) . 3_757
Ni2 N9 N10 N11 -77(78) . .
Ni2 N9 N10 N11 58(78) 3_657 .
C5 N1 C1 C2 0.1(7) . .
Ni1 N1 C1 C2 178.7(4) 4_765 .
N1 C1 C2 C3 -2.7(7) . .
C1 C2 C3 C4 2.5(7) . .
C1 C2 C3 C6 -174.1(4) . .
C2 C3 C4 C5 0.0(6) . .
C6 C3 C4 C5 176.7(4) . .
C1 N1 C5 C4 2.7(7) . .
Ni1 N1 C5 C4 -175.9(3) 4_765 .
C3 C4 C5 N1 -2.7(7) . .
Nd1 O2 C6 O1 18.0(5) . .
Nd1 O2 C6 C3 -161.5(3) . .
Nd1 O1 C6 O2 -15.6(4) . .
Nd1 O1 C6 C3 163.8(4) . .
C2 C3 C6 O2 140.4(5) . .
C4 C3 C6 O2 -36.0(6) . .
C2 C3 C6 O1 -39.0(6) . .
C4 C3 C6 O1 144.5(4) . .
C2 C3 C6 Nd1 81.1(11) . .
C4 C3 C6 Nd1 -95.4(10) . .
O5 Nd1 C6 O2 176.0(3) 1_454 .
O8 Nd1 C6 O2 -28.7(3) . .
O6 Nd1 C6 O2 61.1(4) 3_657 .
O7 Nd1 C6 O2 -101.4(3) 3_656 .
O9 Nd1 C6 O2 99.6(3) . .
O1W Nd1 C6 O2 -106.9(3) . .
O1 Nd1 C6 O2 164.1(4) . .
O10 Nd1 C6 O2 50.5(3) . .
C30 Nd1 C6 O2 75.2(3) . .
O5 Nd1 C6 O1 11.9(2) 1_454 .
O8 Nd1 C6 O1 167.2(2) . .
O6 Nd1 C6 O1 -103.0(3) 3_657 .
O7 Nd1 C6 O1 94.5(2) 3_656 .
O2 Nd1 C6 O1 -164.1(4) . .
O9 Nd1 C6 O1 -64.5(2) . .
O1W Nd1 C6 O1 89.0(3) . .
O10 Nd1 C6 O1 -113.6(2) . .
C30 Nd1 C6 O1 -88.9(2) . .
O5 Nd1 C6 C3 -115.1(10) 1_454 .
O8 Nd1 C6 C3 40.2(10) . .
O6 Nd1 C6 C3 130.0(9) 3_657 .
O7 Nd1 C6 C3 -32.4(10) 3_656 .
O2 Nd1 C6 C3 69.0(10) . .
O9 Nd1 C6 C3 168.5(10) . .
O1W Nd1 C6 C3 -37.9(11) . .
O1 Nd1 C6 C3 -127.0(11) . .
O10 Nd1 C6 C3 119.5(10) . .
C30 Nd1 C6 C3 144.1(10) . .
C11 N2 C7 C8 -0.7(6) . .
Ni1 N2 C7 C8 -177.8(3) . .
N2 C7 C8 C9 0.5(7) . .
C7 C8 C9 C10 -0.1(6) . .
C7 C8 C9 C12 -179.6(4) . .
C8 C9 C10 C11 0.1(7) . .
C12 C9 C10 C11 179.5(4) . .
C7 N2 C11 C10 0.6(6) . .
Ni1 N2 C11 C10 177.7(3) . .
C9 C10 C11 N2 -0.3(7) . .
Ni1 O4 C12 O3 10.4(7) 4_666 .
Ni1 O4 C12 C9 -170.3(3) 4_666 .
C8 C9 C12 O3 -167.1(4) . .
C10 C9 C12 O3 13.5(6) . .
C8 C9 C12 O4 13.6(6) . .
C10 C9 C12 O4 -165.9(4) . .
C17 N3 C13 C14 0.3(7) . .
Ni2 N3 C13 C14 -173.8(4) . .
N3 C13 C14 C15 -0.5(8) . .
C13 C14 C15 C16 -0.2(7) . .
C13 C14 C15 C18 180.0(4) . .
C14 C15 C16 C17 1.0(7) . .
C18 C15 C16 C17 -179.2(4) . .
C13 N3 C17 C16 0.6(7) . .
Ni2 N3 C17 C16 174.8(4) . .
C15 C16 C17 N3 -1.3(8) . .
Nd1 O5 C18 O6 18.9(7) 1_656 .
Nd1 O5 C18 C15 -161.4(3) 1_656 .
Nd1 O6 C18 O5 73.0(6) 3_657 .
Nd1 O6 C18 C15 -106.6(5) 3_657 .
C16 C15 C18 O5 161.1(4) . .
C14 C15 C18 O5 -19.1(6) . .
C16 C15 C18 O6 -19.2(6) . .
C14 C15 C18 O6 160.6(4) . .
C23 N4 C19 C20 5.3(7) . .
Ni2 N4 C19 C20 -175.5(4) . .
N4 C19 C20 C21 -0.8(8) . .
C19 C20 C21 C22 -3.8(7) . .
C19 C20 C21 C24 171.4(4) . .
C20 C21 C22 C23 3.7(6) . .
C24 C21 C22 C23 -171.5(4) . .
C19 N4 C23 C22 -5.4(7) . .
Ni2 N4 C23 C22 175.5(3) . .
C21 C22 C23 N4 0.9(7) . .
Nd1 O8 C24 O7 28.6(7) . .
Nd1 O8 C24 C21 -147.9(3) . .
Nd1 O7 C24 O8 91.9(5) 3_656 .
Nd1 O7 C24 C21 -91.6(5) 3_656 .
C22 C21 C24 O8 169.8(4) . .
C20 C21 C24 O8 -5.3(6) . .
C22 C21 C24 O7 -7.0(6) . .
C20 C21 C24 O7 177.9(4) . .
C29 N5 C25 C26 -2.4(7) . .
Ni1 N5 C25 C26 178.7(4) . .
N5 C25 C26 C27 0.7(8) . .
C25 C26 C27 C28 1.4(7) . .
C25 C26 C27 C30 -179.3(4) . .
C26 C27 C28 C29 -1.7(7) . .
C30 C27 C28 C29 179.1(4) . .
C25 N5 C29 C28 2.2(7) . .
Ni1 N5 C29 C28 -178.9(4) . .
C27 C28 C29 N5 -0.1(7) . .
Nd1 O9 C30 O10 14.9(5) . .
Nd1 O9 C30 C27 -163.6(3) . .
Nd1 O10 C30 O9 -13.0(4) . .
Nd1 O10 C30 C27 165.5(4) . .
C28 C27 C30 O9 25.0(6) . .
C26 C27 C30 O9 -154.2(4) . .
C28 C27 C30 O10 -153.6(4) . .
C26 C27 C30 O10 27.2(6) . .
C28 C27 C30 Nd1 -33.3(13) . .
C26 C27 C30 Nd1 147.5(9) . .
O5 Nd1 C30 O9 -9.3(3) 1_454 .
O8 Nd1 C30 O9 -172.3(3) . .
O6 Nd1 C30 O9 -99.1(3) 3_657 .
O7 Nd1 C30 O9 96.0(4) 3_656 .
O2 Nd1 C30 O9 111.1(3) . .
O1W Nd1 C30 O9 -90.6(3) . .
O1 Nd1 C30 O9 62.2(3) . .
O10 Nd1 C30 O9 166.7(4) . .
C6 Nd1 C30 O9 87.4(3) . .
O5 Nd1 C30 O10 -176.0(2) 1_454 .
O8 Nd1 C30 O10 21.0(3) . .
O6 Nd1 C30 O10 94.2(2) 3_657 .
O7 Nd1 C30 O10 -70.7(4) 3_656 .
O2 Nd1 C30 O10 -55.6(2) . .
O9 Nd1 C30 O10 -166.7(4) . .
O1W Nd1 C30 O10 102.7(2) . .
O1 Nd1 C30 O10 -104.5(2) . .
C6 Nd1 C30 O10 -79.3(2) . .
O5 Nd1 C30 C27 57.5(11) 1_454 .
O8 Nd1 C30 C27 -105.5(11) . .
O6 Nd1 C30 C27 -32.3(11) 3_657 .
O7 Nd1 C30 C27 162.8(9) 3_656 .
O2 Nd1 C30 C27 177.9(11) . .
O9 Nd1 C30 C27 66.8(11) . .
O1W Nd1 C30 C27 -23.8(12) . .
O1 Nd1 C30 C27 129.0(11) . .
O10 Nd1 C30 C27 -126.5(12) . .
C6 Nd1 C30 C27 154.2(11) . .
C11 N2 Ni1 O4 14(2) . 4_565
C7 N2 Ni1 O4 -169(2) . 4_565
C11 N2 Ni1 O3W -136.5(3) . .
C7 N2 Ni1 O3W 40.5(3) . .
C11 N2 Ni1 N5 -46.0(3) . .
C7 N2 Ni1 N5 131.0(3) . .
C11 N2 Ni1 N1 133.3(3) . 4_466
C7 N2 Ni1 N1 -49.7(3) . 4_466
C11 N2 Ni1 O2W 42.9(3) . .
C7 N2 Ni1 O2W -140.1(3) . .
C29 N5 Ni1 O4 -50.6(3) . 4_565
C25 N5 Ni1 O4 128.2(4) . 4_565
C29 N5 Ni1 N2 126.7(3) . .
C25 N5 Ni1 N2 -54.5(4) . .
C29 N5 Ni1 O3W -142.2(3) . .
C25 N5 Ni1 O3W 36.7(4) . .
C29 N5 Ni1 N1 -38(3) . 4_466
C25 N5 Ni1 N1 141(3) . 4_466
C29 N5 Ni1 O2W 35.8(3) . .
C25 N5 Ni1 O2W -145.3(4) . .
C23 N4 Ni2 N8 21.9(4) . 3_757
C19 N4 Ni2 N8 -157.3(4) . 3_757
C23 N4 Ni2 N6 120.9(4) . .
C19 N4 Ni2 N6 -58.3(3) . .
C23 N4 Ni2 N9 -145.7(4) . .
C19 N4 Ni2 N9 35.1(4) . .
C23 N4 Ni2 N3 93.5(10) . .
C19 N4 Ni2 N3 -85.6(10) . .
C23 N4 Ni2 N9 -66.1(4) . 3_657
C19 N4 Ni2 N9 114.8(3) . 3_657
N7 N6 Ni2 N4 -115.3(4) . .
N7 N6 Ni2 N8 -27.9(4) . 3_757
N7 N6 Ni2 N9 154.5(4) . .
N7 N6 Ni2 N3 60.8(4) . .
N7 N6 Ni2 N9 -167.4(8) . 3_657
N10 N9 Ni2 N4 -126.3(4) . .
Ni2 N9 Ni2 N4 90.91(15) 3_657 .
N10 N9 Ni2 N8 148.3(6) . 3_757
Ni2 N9 Ni2 N8 5.5(8) 3_657 3_757
N10 N9 Ni2 N6 -42.8(4) . .
Ni2 N9 Ni2 N6 174.46(16) 3_657 .
N10 N9 Ni2 N3 46.3(4) . .
Ni2 N9 Ni2 N3 -96.49(16) 3_657 .
N10 N9 Ni2 N9 142.8(5) . 3_657
Ni2 N9 Ni2 N9 0.0 3_657 3_657
C17 N3 Ni2 N4 -115.6(9) . .
C13 N3 Ni2 N4 58.3(11) . .
C17 N3 Ni2 N8 -44.0(4) . 3_757
C13 N3 Ni2 N8 129.9(4) . 3_757
C17 N3 Ni2 N6 -142.8(4) . .
C13 N3 Ni2 N6 31.1(4) . .
C17 N3 Ni2 N9 123.8(4) . .
C13 N3 Ni2 N9 -62.3(4) . .
C17 N3 Ni2 N9 43.9(4) . 3_657
C13 N3 Ni2 N9 -142.3(4) . 3_657
